data_7216429
loop_
_publ_author_name
'Tripuramallu, Bharat Kumar'
'Manna, Paulami'
'Das, Samar K.'

_publ_section_title
;
 Structural library of coordination polymers based on flexible linkers
 exploiting the role of linker coordination angle: synthesis, structural
 characterization and magnetic properties
;
_journal_issue 22
_journal_name_full CrystEngComm
_journal_page_first 4816
_journal_paper_doi 10.1039/c3ce42637h
_journal_volume 16
_journal_year 2014
_chemical_formula_moiety 'C16 H13 Co2 N5 O5'
_chemical_formula_sum 'C16 H13 Co2 N5 O5'
_chemical_formula_weight 473.17
_chemical_name_systematic
; 
 ? 
;
_space_group_IT_number 14
_symmetry_cell_setting monoclinic
_symmetry_space_group_name_Hall '-P 2yn'
_symmetry_space_group_name_H-M 'P 1 21/n 1'
_atom_sites_solution_hydrogens geom
_atom_sites_solution_primary direct
_atom_sites_solution_secondary difmap
_audit_creation_method SHELXL-97
_cell_angle_alpha 90.00
_cell_angle_beta 102.998(5)
_cell_angle_gamma 90.00
_cell_formula_units_Z 4
_cell_length_a 8.9732(4)
_cell_length_b 20.4712(9)
_cell_length_c 10.4084(5)
_cell_measurement_reflns_used 3275
_cell_measurement_temperature 298(2)
_cell_measurement_theta_max 28.8869
_cell_measurement_theta_min 2.7068
_cell_volume 1862.95(15)
_computing_cell_refinement
;
CrysAlisPro, Oxford Diffraction Ltd.,
Version 1.171.34.40 (release 27-08-2010 CrysAlis171 .NET)
(compiled Aug 27 2010,11:50:40)

;
_computing_data_collection
;
CrysAlisPro, Oxford Diffraction Ltd.,
Version 1.171.34.40 (release 27-08-2010 CrysAlis171 .NET)

(compiled Aug 27 2010,11:50:40)
;
_computing_data_reduction
;
CrysAlisPro, Oxford Diffraction Ltd.,
Version 1.171.34.40 (release 27-08-2010 CrysAlis171 .NET)
(compiled Aug 27 2010,11:50:40)
;
_computing_molecular_graphics 'Bruker SHELXTL'
_computing_publication_material 'Bruker SHELXTL'
_computing_structure_refinement 'SHELXL-97 (Sheldrick, 1997)'
_computing_structure_solution 'SHELXS-97 (Sheldrick, 1990)'
_diffrn_ambient_temperature 298(2)
_diffrn_measured_fraction_theta_full 0.999
_diffrn_measured_fraction_theta_max 0.999
_diffrn_measurement_device_type 'Xcalibur, Eos, Gemini'
_diffrn_measurement_method '\w scans'
_diffrn_radiation_monochromator graphite
_diffrn_radiation_source 'Enhance (Mo) X-ray Source'
_diffrn_radiation_type MoK\a
_diffrn_radiation_wavelength 0.71073
_diffrn_reflns_av_R_equivalents 0.0363
_diffrn_reflns_av_sigmaI/netI 0.0513
_diffrn_reflns_limit_h_max 10
_diffrn_reflns_limit_h_min -10
_diffrn_reflns_limit_k_max 23
_diffrn_reflns_limit_k_min -24
_diffrn_reflns_limit_l_max 12
_diffrn_reflns_limit_l_min -12
_diffrn_reflns_number 6528
_diffrn_reflns_theta_full 24.71
_diffrn_reflns_theta_max 24.71
_diffrn_reflns_theta_min 2.71
_exptl_absorpt_coefficient_mu 1.819
_exptl_absorpt_correction_T_max 0.8390
_exptl_absorpt_correction_T_min 0.6114
_exptl_absorpt_correction_type multi-scan
_exptl_absorpt_process_details
;
CrysAlisPro, Oxford Diffraction Ltd.,
Version 1.171.34.40 (release 27-08-2010 CrysAlis171 .NET)
(compiled Aug 27 2010,11:50:40)

Empirical absorption correction using spherical harmonics,
 implemented in SCALE3 ABSPACK scaling algorithm.
;
_exptl_crystal_colour Red
_exptl_crystal_density_diffrn 1.687
_exptl_crystal_density_method 'not measured'
_exptl_crystal_description Block
_exptl_crystal_F_000 952
_exptl_crystal_size_max 0.30
_exptl_crystal_size_mid 0.20
_exptl_crystal_size_min 0.10
_refine_diff_density_max 0.879
_refine_diff_density_min -0.302
_refine_diff_density_rms 0.089
_refine_ls_extinction_method none
_refine_ls_goodness_of_fit_ref 1.109
_refine_ls_hydrogen_treatment mixed
_refine_ls_matrix_type full
_refine_ls_number_parameters 253
_refine_ls_number_reflns 3170
_refine_ls_number_restraints 0
_refine_ls_restrained_S_all 1.109
_refine_ls_R_factor_all 0.0565
_refine_ls_R_factor_gt 0.0448
_refine_ls_shift/su_max 0.000
_refine_ls_shift/su_mean 0.000
_refine_ls_structure_factor_coef Fsqd
_refine_ls_weighting_details 'calc w=1/[\s^2^(Fo^2^)+(0.0413P)^2^+2.6500P] where P=(Fo^2^+2Fc^2^)/3'
_refine_ls_weighting_scheme calc
_refine_ls_wR_factor_gt 0.1063
_refine_ls_wR_factor_ref 0.1120
_reflns_number_gt 2633
_reflns_number_total 3170
_reflns_threshold_expression >2sigma(I)
_cod_data_source_file c3ce42637h2.cif
_cod_data_source_block compound4b
_cod_original_sg_symbol_H-M P2(1)/n
_cod_database_code 7216429

loop_
_symmetry_equiv_pos_as_xyz
'x, y, z'
'-x+1/2, y+1/2, -z+1/2'
'-x, -y, -z'
'x-1/2, -y-1/2, z-1/2'

loop_
_atom_site_label
_atom_site_type_symbol
_atom_site_fract_x
_atom_site_fract_y
_atom_site_fract_z
_atom_site_U_iso_or_equiv
_atom_site_adp_type
_atom_site_occupancy
_atom_site_symmetry_multiplicity
_atom_site_calc_flag
_atom_site_refinement_flags
Co1 Co -0.15185(6) 0.15328(3) 0.31825(6) 0.02206(18) Uani 1 1 d .
Co2 Co -0.36779(7) 0.26718(3) 0.10106(6) 0.02319(18) Uani 1 1 d .
O3 O -0.2818(4) 0.18091(15) 0.1524(3) 0.0390(9) Uani 1 1 d .
N1 N -0.2166(4) 0.05302(17) 0.2791(4) 0.0259(9) Uani 1 1 d .
C16 C -0.1446(5) 0.3580(2) 0.3294(4) 0.0220(10) Uani 1 1 d .
O1 O 0.0662(4) 0.12726(16) 0.3326(4) 0.0389(9) Uani 1 1 d .
C14 C -0.1938(5) 0.4244(2) 0.2881(4) 0.0218(9) Uani 1 1 d .
C12 C -0.3585(5) 0.0382(2) 0.2107(5) 0.0294(11) Uani 1 1 d .
H12 H -0.4277 0.0722 0.1858 0.035 Uiso 1 1 calc R
C13 C -0.0935(5) 0.4758(2) 0.3241(5) 0.0277(10) Uani 1 1 d .
H13 H 0.0058 0.4682 0.3717 0.033 Uiso 1 1 calc R
C5 C 0.2970(5) -0.0275(2) 0.3331(5) 0.0325(11) Uani 1 1 d .
H5 H 0.3371 -0.0335 0.4229 0.039 Uiso 1 1 calc R
C15 C -0.3400(5) 0.4387(2) 0.2148(5) 0.0340(12) Uani 1 1 d .
H15 H -0.4100 0.4054 0.1860 0.041 Uiso 1 1 calc R
C3 C 0.1956(5) -0.0723(3) 0.1192(5) 0.0358(12) Uani 1 1 d .
H3 H 0.1651 -0.1078 0.0638 0.043 Uiso 1 1 calc R
C6 C 0.2794(5) 0.0353(2) 0.2837(5) 0.0336(12) Uani 1 1 d .
C1 C 0.1796(5) -0.0095(3) 0.0680(5) 0.0410(13) Uani 1 1 d .
H1 H 0.1405 -0.0033 -0.0218 0.049 Uiso 1 1 calc R
C2 C 0.2212(5) 0.0439(3) 0.1490(5) 0.0388(12) Uani 1 1 d .
H2 H 0.2103 0.0858 0.1135 0.047 Uiso 1 1 calc R
C8 C 0.1968(5) 0.1347(2) 0.4016(5) 0.0283(11) Uani 1 1 d .
C11 C -0.1205(6) 0.0030(2) 0.3145(5) 0.0358(12) Uani 1 1 d .
H11 H -0.0217 0.0121 0.3615 0.043 Uiso 1 1 calc R
C7 C 0.3254(5) 0.0937(3) 0.3728(6) 0.0459(14) Uani 1 1 d .
H7A H 0.3870 0.0782 0.4560 0.055 Uiso 1 1 calc R
H7B H 0.3899 0.1216 0.3331 0.055 Uiso 1 1 calc R
C4 C 0.2567(5) -0.0827(2) 0.2526(5) 0.0329(11) Uani 1 1 d .
N4 N -0.0148(4) 0.28218(17) 0.4399(4) 0.0262(9) Uani 1 1 d .
N3 N -0.2040(4) 0.30194(17) 0.2747(3) 0.0238(8) Uani 1 1 d .
N2 N -0.1197(4) 0.25504(17) 0.3466(3) 0.0253(9) Uani 1 1 d .
N5 N -0.0266(4) 0.34693(16) 0.4323(4) 0.0250(8) Uani 1 1 d .
O2 O 0.2346(4) 0.17289(18) 0.4972(3) 0.0418(9) Uani 1 1 d .
C10 C 0.1715(6) -0.1664(2) 0.3947(5) 0.0345(12) Uani 1 1 d .
C9 C 0.2819(6) -0.1511(2) 0.3072(5) 0.0405(13) Uani 1 1 d .
H9A H 0.3862 -0.1553 0.3580 0.049 Uiso 1 1 calc R
H9B H 0.2671 -0.1821 0.2350 0.049 Uiso 1 1 calc R
O4 O 0.0504(4) -0.19608(18) 0.3433(4) 0.0433(9) Uani 1 1 d .
O5 O 0.2081(5) -0.14466(18) 0.5083(4) 0.0545(11) Uani 1 1 d .

loop_
_atom_site_aniso_label
_atom_site_aniso_U_11
_atom_site_aniso_U_22
_atom_site_aniso_U_33
_atom_site_aniso_U_23
_atom_site_aniso_U_13
_atom_site_aniso_U_12
Co1 0.0252(3) 0.0157(3) 0.0214(3) -0.0014(3) -0.0030(2) -0.0002(2)
Co2 0.0273(3) 0.0162(3) 0.0209(3) 0.0018(3) -0.0053(2) -0.0003(2)
O3 0.053(2) 0.0188(17) 0.0322(18) -0.0014(16) -0.0187(17) 0.0049(16)
N1 0.029(2) 0.019(2) 0.0264(19) -0.0030(17) -0.0014(16) -0.0014(17)
C16 0.025(2) 0.018(2) 0.021(2) 0.0008(19) 0.0001(18) -0.0006(18)
O1 0.0289(18) 0.0313(19) 0.054(2) -0.0142(18) 0.0051(17) 0.0026(15)
C14 0.030(2) 0.017(2) 0.017(2) -0.0017(19) 0.0027(18) 0.0009(19)
C12 0.025(2) 0.019(2) 0.041(3) -0.004(2) 0.002(2) 0.0018(19)
C13 0.022(2) 0.022(2) 0.035(2) 0.001(2) 0.000(2) 0.003(2)
C5 0.027(2) 0.041(3) 0.028(2) -0.002(2) 0.004(2) 0.001(2)
C15 0.032(2) 0.020(2) 0.041(3) -0.004(2) -0.012(2) 0.000(2)
C3 0.033(3) 0.043(3) 0.032(3) -0.009(3) 0.009(2) -0.005(2)
C6 0.024(2) 0.036(3) 0.043(3) -0.010(3) 0.010(2) 0.003(2)
C1 0.034(3) 0.058(4) 0.031(3) 0.005(3) 0.007(2) 0.003(3)
C2 0.034(3) 0.037(3) 0.047(3) 0.004(3) 0.012(2) 0.006(2)
C8 0.029(3) 0.021(2) 0.034(3) -0.001(2) 0.007(2) 0.000(2)
C11 0.034(3) 0.025(3) 0.040(3) -0.002(2) -0.010(2) -0.004(2)
C7 0.030(3) 0.045(3) 0.061(4) -0.020(3) 0.007(3) 0.002(2)
C4 0.029(2) 0.038(3) 0.037(3) -0.004(3) 0.018(2) -0.001(2)
N4 0.030(2) 0.0172(18) 0.0252(19) 0.0022(17) -0.0073(16) -0.0001(16)
N3 0.0298(19) 0.0146(19) 0.0212(18) 0.0007(16) -0.0063(16) 0.0007(16)
N2 0.0294(19) 0.0169(19) 0.0233(19) -0.0006(17) -0.0071(16) 0.0002(16)
N5 0.032(2) 0.0125(18) 0.0242(19) 0.0010(17) -0.0067(16) 0.0001(16)
O2 0.0401(19) 0.044(2) 0.0367(19) -0.0159(19) -0.0003(16) 0.0089(17)
C10 0.040(3) 0.027(3) 0.038(3) 0.005(2) 0.011(2) 0.006(2)
C9 0.043(3) 0.036(3) 0.047(3) -0.002(3) 0.021(3) 0.002(3)
O4 0.0381(19) 0.045(2) 0.045(2) 0.0088(19) 0.0053(17) -0.0026(18)
O5 0.087(3) 0.041(2) 0.043(2) -0.009(2) 0.031(2) -0.020(2)

loop_
_atom_type_symbol
_atom_type_description
_atom_type_scat_dispersion_real
_atom_type_scat_dispersion_imag
_atom_type_scat_source
C C 0.0033 0.0016 'International Tables Vol C Tables 4.2.6.8 and 6.1.1.4'
H H 0.0000 0.0000 'International Tables Vol C Tables 4.2.6.8 and 6.1.1.4'
N N 0.0061 0.0033 'International Tables Vol C Tables 4.2.6.8 and 6.1.1.4'
O O 0.0106 0.0060 'International Tables Vol C Tables 4.2.6.8 and 6.1.1.4'
Co Co 0.3494 0.9721 'International Tables Vol C Tables 4.2.6.8 and 6.1.1.4'

loop_
_geom_angle_atom_site_label_1
_geom_angle_atom_site_label_2
_geom_angle_atom_site_label_3
_geom_angle
_geom_angle_site_symmetry_1
_geom_angle_site_symmetry_3
O3 Co1 O5 127.60(17) . 3_556
O3 Co1 O1 121.77(16) . .
O5 Co1 O1 110.62(17) 3_556 .
O3 Co1 N2 82.68(13) . .
O5 Co1 N2 90.87(15) 3_556 .
O1 Co1 N2 98.71(14) . .
O3 Co1 N1 91.55(13) . .
O5 Co1 N1 88.54(15) 3_556 .
O1 Co1 N1 88.74(14) . .
N2 Co1 N1 172.23(13) . .
O3 Co2 O2 120.24(16) . 4_565
O3 Co2 O4 123.98(16) . 2_455
O2 Co2 O4 115.65(15) 4_565 2_455
O3 Co2 N4 85.62(13) . 4_565
O2 Co2 N4 98.27(14) 4_565 4_565
O4 Co2 N4 90.20(14) 2_455 4_565
O3 Co2 N3 85.24(13) . .
O2 Co2 N3 86.64(14) 4_565 .
O4 Co2 N3 94.65(14) 2_455 .
N4 Co2 N3 170.85(13) 4_565 .
Co1 O3 Co2 129.00(17) . .
C11 N1 C12 116.6(4) . .
C11 N1 Co1 123.4(3) . .
C12 N1 Co1 120.0(3) . .
N3 C16 N5 111.2(4) . .
N3 C16 C14 127.4(4) . .
N5 C16 C14 121.5(4) . .
C8 O1 Co1 142.4(3) . .
C13 C14 C15 117.7(4) . .
C13 C14 C16 119.5(4) . .
C15 C14 C16 122.7(4) . .
N1 C12 C13 123.7(4) . 2_445
C12 C13 C14 119.4(4) 2_455 .
C6 C5 C4 122.2(4) . .
C11 C15 C14 119.0(4) 2_455 .
C1 C3 C4 120.6(5) . .
C5 C6 C2 118.6(5) . .
C5 C6 C7 121.0(4) . .
C2 C6 C7 120.4(5) . .
C2 C1 C3 120.6(5) . .
C1 C2 C6 120.3(5) . .
O1 C8 O2 126.2(4) . .
O1 C8 C7 118.8(4) . .
O2 C8 C7 115.0(4) . .
N1 C11 C15 123.5(4) . 2_445
C8 C7 C6 116.5(4) . .
C3 C4 C5 117.7(5) . .
C3 C4 C9 120.7(5) . .
C5 C4 C9 121.6(4) . .
N2 N4 N5 110.1(3) . .
N2 N4 Co2 126.3(3) . 4_666
N5 N4 Co2 122.9(3) . 4_666
C16 N3 N2 104.8(3) . .
C16 N3 Co2 139.8(3) . .
N2 N3 Co2 114.8(3) . .
N4 N2 N3 109.3(3) . .
N4 N2 Co1 124.9(3) . .
N3 N2 Co1 125.8(3) . .
N4 N5 C16 104.7(3) . .
C8 O2 Co2 137.8(3) . 4_666
O5 C10 O4 126.8(5) . .
O5 C10 C9 115.4(5) . .
O4 C10 C9 117.6(5) . .
C4 C9 C10 110.7(4) . .
C10 O4 Co2 138.2(3) . 2_445
C10 O5 Co1 140.3(4) . 3_556

loop_
_geom_bond_atom_site_label_1
_geom_bond_atom_site_label_2
_geom_bond_distance
_geom_bond_site_symmetry_2
Co1 O3 1.938(3) .
Co1 O5 1.989(4) 3_556
Co1 O1 2.001(3) .
Co1 N2 2.115(4) .
Co1 N1 2.147(4) .
Co2 O3 1.953(3) .
Co2 O2 1.991(3) 4_565
Co2 O4 2.003(4) 2_455
Co2 N4 2.140(3) 4_565
Co2 N3 2.177(3) .
N1 C11 1.335(6) .
N1 C12 1.346(5) .
C16 N3 1.338(5) .
C16 N5 1.345(5) .
C16 C14 1.464(6) .
O1 C8 1.238(5) .
C14 C13 1.381(6) .
C14 C15 1.392(6) .
C12 C13 1.369(6) 2_445
C13 C12 1.369(6) 2_455
C5 C6 1.381(7) .
C5 C4 1.404(7) .
C15 C11 1.380(7) 2_455
C3 C1 1.388(7) .
C3 C4 1.389(6) .
C6 C2 1.393(7) .
C6 C7 1.512(7) .
C1 C2 1.379(7) .
C8 O2 1.251(5) .
C8 C7 1.511(6) .
C11 C15 1.380(7) 2_445
C4 C9 1.509(7) .
N4 N2 1.314(5) .
N4 N5 1.331(5) .
N4 Co2 2.140(3) 4_666
N3 N2 1.341(5) .
O2 Co2 1.991(3) 4_666
C10 O5 1.237(6) .
C10 O4 1.255(6) .
C10 C9 1.522(7) .
O4 Co2 2.003(4) 2_445
O5 Co1 1.989(4) 3_556
